data_4103211
loop_
_publ_author_name
'Charlene Tsay'
'Neal P. Mankad'
'Jonas C. Peters'

_publ_section_title
;
 Four-Coordinate, trigonal Pyramidal Pt(II) and Pd(II) Complexes
;
_journal_name_full 'Journal of the American Chemical Society'
_journal_page_first 13975
_journal_page_last 13977
_journal_paper_doi 10.1021/ja105284p
_journal_volume 132
_journal_year 2010
_chemical_formula_sum 'C68 H66 B F24 P3 Pd Si'
_chemical_formula_weight 1577.42
_chemical_name_common {[SiP(iPr)3]Pd}{BArF}
_chemical_name_systematic
; 
 ? 
;
_space_group_IT_number 14
_symmetry_cell_setting monoclinic
_symmetry_space_group_name_Hall '-P 2yn'
_symmetry_space_group_name_H-M 'P 1 21/n 1'
_atom_sites_solution_hydrogens geom
_atom_sites_solution_primary direct
_atom_sites_solution_secondary difmap
_audit_creation_method SHELXL-97
_cell_angle_alpha 90.00
_cell_angle_beta 92.3370(10)
_cell_angle_gamma 90.00
_cell_formula_units_Z 4
_cell_length_a 12.8728(10)
_cell_length_b 38.131(3)
_cell_length_c 14.4024(11)
_cell_measurement_reflns_used 9739
_cell_measurement_temperature 100(2)
_cell_measurement_theta_max 30.26
_cell_measurement_theta_min 2.34
_cell_volume 7063.6(9)
_computing_cell_refinement 'SAINT 7.46A (Bruker-AXS, 2008)'
_computing_data_collection 'APEX2 3.0 (Bruker-AXS, 2008)'
_computing_data_reduction 'SAINT 7.46A (Bruker-AXS, 2008)'
_computing_structure_refinement 'SHELXL-97 (Sheldrick, 2008)'
_computing_structure_solution 'SHELXS-97 (Sheldrick, 2008)'
_diffrn_ambient_temperature 100(2)
_diffrn_detector_area_resol_mean 8.3
_diffrn_measured_fraction_theta_full 0.997
_diffrn_measured_fraction_theta_max 0.997
_diffrn_measurement_device_type 'Bruker Smart APEX CCD'
_diffrn_measurement_method 'omega and phi scans'
_diffrn_radiation_monochromator graphite
_diffrn_radiation_source 'fine-focus sealed tube'
_diffrn_radiation_type MoK\a
_diffrn_radiation_wavelength 0.71073
_diffrn_reflns_av_R_equivalents 0.0703
_diffrn_reflns_av_sigmaI/netI 0.0481
_diffrn_reflns_limit_h_max 18
_diffrn_reflns_limit_h_min -18
_diffrn_reflns_limit_k_max 53
_diffrn_reflns_limit_k_min -53
_diffrn_reflns_limit_l_max 20
_diffrn_reflns_limit_l_min -20
_diffrn_reflns_number 157672
_diffrn_reflns_theta_full 30.03
_diffrn_reflns_theta_max 30.03
_diffrn_reflns_theta_min 1.07
_exptl_absorpt_coefficient_mu 0.451
_exptl_absorpt_correction_T_max 0.9691
_exptl_absorpt_correction_T_min 0.8956
_exptl_absorpt_correction_type multi-scan
_exptl_absorpt_process_details 'SADABS (Sheldrick, 2008)'
_exptl_crystal_colour red
_exptl_crystal_density_diffrn 1.483
_exptl_crystal_density_meas ?
_exptl_crystal_density_method 'not measured'
_exptl_crystal_description plate
_exptl_crystal_F_000 3200
_exptl_crystal_size_max 0.25
_exptl_crystal_size_mid 0.20
_exptl_crystal_size_min 0.07
_refine_diff_density_max 0.917
_refine_diff_density_min -0.757
_refine_diff_density_rms 0.086
_refine_ls_extinction_method none
_refine_ls_goodness_of_fit_ref 1.067
_refine_ls_hydrogen_treatment constr
_refine_ls_matrix_type full
_refine_ls_number_parameters 935
_refine_ls_number_reflns 20623
_refine_ls_number_restraints 702
_refine_ls_restrained_S_all 1.070
_refine_ls_R_factor_all 0.0729
_refine_ls_R_factor_gt 0.0483
_refine_ls_shift/su_max 0.005
_refine_ls_shift/su_mean 0.000
_refine_ls_structure_factor_coef Fsqd
_refine_ls_weighting_details 'calc w=1/[\s^2^(Fo^2^)+(0.1000P)^2^+0.0000P] where P=(Fo^2^+2Fc^2^)/3'
_refine_ls_weighting_scheme calc
_refine_ls_wR_factor_gt 0.1419
_refine_ls_wR_factor_ref 0.1603
_reflns_number_gt 15585
_reflns_number_total 20623
_reflns_threshold_expression >2sigma(I)
_cod_data_source_file ja105284p_si_003_12.cif
_cod_data_source_block 09089
_cod_depositor_comments
;
The following automatic conversions were performed:

'_exptl_crystal_density_meas' value 'not measured' was changed to '?'
- the value is perceived as not measured.

Automatic conversion script
Id: cif_fix_values 3008 2015-01-20 13:52:24Z robertas 
;
_cod_original_cell_volume 7063.5(9)
_cod_database_code 4103211

loop_
_symmetry_equiv_pos_as_xyz
'x, y, z'
'-x+1/2, y+1/2, -z+1/2'
'-x, -y, -z'
'x-1/2, -y-1/2, z-1/2'

loop_
_atom_site_label
_atom_site_type_symbol
_atom_site_fract_x
_atom_site_fract_y
_atom_site_fract_z
_atom_site_U_iso_or_equiv
_atom_site_adp_type
_atom_site_occupancy
_atom_site_symmetry_multiplicity
_atom_site_calc_flag
_atom_site_refinement_flags
_atom_site_disorder_assembly
_atom_site_disorder_group
Pd1 Pd 0.708260(14) 0.869903(5) 0.624119(13) 0.01708(6) Uani 1 1 d . . .
Si1 Si 0.82535(5) 0.913718(18) 0.63374(5) 0.01801(14) Uani 1 1 d . . .
P1 P 0.82928(5) 0.838602(17) 0.72857(5) 0.02080(14) Uani 1 1 d . . .
C11 C 0.9549(2) 0.85800(7) 0.70468(19) 0.0217(5) Uani 1 1 d . . .
C12 C 1.0498(2) 0.84073(8) 0.7194(2) 0.0282(6) Uani 1 1 d . . .
H12 H 1.0510 0.8172 0.7413 0.034 Uiso 1 1 calc R . .
C13 C 1.1426(2) 0.85781(9) 0.7024(2) 0.0325(6) Uani 1 1 d . . .
H13 H 1.2070 0.8460 0.7132 0.039 Uiso 1 1 calc R . .
C14 C 1.1412(2) 0.89207(8) 0.6695(2) 0.0302(6) Uani 1 1 d . . .
H14 H 1.2048 0.9038 0.6587 0.036 Uiso 1 1 calc R . .
C15 C 1.0474(2) 0.90927(7) 0.65246(19) 0.0242(5) Uani 1 1 d . . .
H15 H 1.0472 0.9326 0.6293 0.029 Uiso 1 1 calc R . .
C16 C 0.95254(19) 0.89252(7) 0.66903(19) 0.0203(5) Uani 1 1 d . . .
C111 C 0.8270(2) 0.84221(8) 0.85798(19) 0.0255(6) Uani 1 1 d . . .
H111 H 0.7572 0.8339 0.8767 0.031 Uiso 1 1 calc R . .
C112 C 0.9087(2) 0.81994(9) 0.9110(2) 0.0340(7) Uani 1 1 d . . .
H11A H 0.9782 0.8267 0.8922 0.051 Uiso 1 1 calc R . .
H11B H 0.8968 0.7951 0.8968 0.051 Uiso 1 1 calc R . .
H11C H 0.9034 0.8238 0.9779 0.051 Uiso 1 1 calc R . .
C113 C 0.8375(2) 0.88044(8) 0.8883(2) 0.0305(6) Uani 1 1 d . . .
H11D H 0.8211 0.8825 0.9540 0.046 Uiso 1 1 calc R . .
H11E H 0.7892 0.8949 0.8505 0.046 Uiso 1 1 calc R . .
H11F H 0.9089 0.8884 0.8800 0.046 Uiso 1 1 calc R . .
C121 C 0.8413(2) 0.79054(7) 0.7104(2) 0.0325(7) Uani 1 1 d . . .
H121 H 0.9041 0.7820 0.7467 0.039 Uiso 1 1 calc R . .
C122 C 0.8537(3) 0.78172(9) 0.6084(3) 0.0461(9) Uani 1 1 d . . .
H12A H 0.8591 0.7562 0.6010 0.069 Uiso 1 1 calc R . .
H12B H 0.9168 0.7929 0.5866 0.069 Uiso 1 1 calc R . .
H12C H 0.7931 0.7904 0.5717 0.069 Uiso 1 1 calc R . .
C123 C 0.7442(3) 0.77309(9) 0.7495(3) 0.0447(9) Uani 1 1 d . . .
H12D H 0.6815 0.7828 0.7184 0.067 Uiso 1 1 calc R . .
H12E H 0.7426 0.7776 0.8164 0.067 Uiso 1 1 calc R . .
H12F H 0.7468 0.7477 0.7386 0.067 Uiso 1 1 calc R . .
P2 P 0.74432(5) 0.870410(16) 0.45923(5) 0.01881(13) Uani 1 1 d . . .
C21 C 0.78902(19) 0.91502(7) 0.43698(18) 0.0201(5) Uani 1 1 d . . .
C22 C 0.7813(2) 0.93104(7) 0.3497(2) 0.0270(6) Uani 1 1 d . . .
H22 H 0.7532 0.9184 0.2977 0.032 Uiso 1 1 calc R . .
C23 C 0.8147(2) 0.96540(8) 0.3388(2) 0.0309(6) Uani 1 1 d . . .
H23 H 0.8082 0.9764 0.2796 0.037 Uiso 1 1 calc R . .
C24 C 0.8576(2) 0.98373(7) 0.4145(2) 0.0305(6) Uani 1 1 d . . .
H24 H 0.8816 1.0070 0.4063 0.037 Uiso 1 1 calc R . .
C25 C 0.8658(2) 0.96833(7) 0.5018(2) 0.0255(6) Uani 1 1 d . . .
H25 H 0.8954 0.9811 0.5530 0.031 Uiso 1 1 calc R . .
C26 C 0.83010(19) 0.93390(7) 0.51435(19) 0.0206(5) Uani 1 1 d . . .
C211 C 0.8474(2) 0.84269(7) 0.4074(2) 0.0261(6) Uani 1 1 d . . .
H211 H 0.8339 0.8179 0.4264 0.031 Uiso 1 1 calc R . .
C212 C 0.8488(3) 0.84297(9) 0.3014(2) 0.0361(7) Uani 1 1 d . . .
H21A H 0.8626 0.8668 0.2798 0.054 Uiso 1 1 calc R . .
H21B H 0.7813 0.8351 0.2754 0.054 Uiso 1 1 calc R . .
H21C H 0.9035 0.8272 0.2810 0.054 Uiso 1 1 calc R . .
C213 C 0.9556(2) 0.85259(8) 0.4489(2) 0.0319(6) Uani 1 1 d . . .
H21D H 1.0074 0.8361 0.4268 0.048 Uiso 1 1 calc R . .
H21E H 0.9549 0.8516 0.5169 0.048 Uiso 1 1 calc R . .
H21F H 0.9733 0.8764 0.4294 0.048 Uiso 1 1 calc R . .
C221 C 0.6304(2) 0.86271(7) 0.3783(2) 0.0231(5) Uani 1 1 d . . .
H221 H 0.6533 0.8660 0.3133 0.028 Uiso 1 1 calc R . .
C222 C 0.5952(2) 0.82440(8) 0.3890(2) 0.0341(7) Uani 1 1 d . . .
H22A H 0.5745 0.8204 0.4529 0.051 Uiso 1 1 calc R . .
H22B H 0.6527 0.8087 0.3752 0.051 Uiso 1 1 calc R . .
H22C H 0.5360 0.8197 0.3458 0.051 Uiso 1 1 calc R . .
C223 C 0.5398(2) 0.88761(8) 0.3931(2) 0.0309(6) Uani 1 1 d . . .
H22D H 0.4821 0.8819 0.3492 0.046 Uiso 1 1 calc R . .
H22E H 0.5622 0.9118 0.3829 0.046 Uiso 1 1 calc R . .
H22F H 0.5168 0.8852 0.4568 0.046 Uiso 1 1 calc R . .
P3 P 0.59509(5) 0.913000(17) 0.68714(5) 0.01846(13) Uani 1 1 d . . .
C31 C 0.6772(2) 0.94539(7) 0.74804(18) 0.0208(5) Uani 1 1 d . . .
C32 C 0.6426(2) 0.96844(8) 0.8162(2) 0.0263(6) Uani 1 1 d . . .
H32 H 0.5726 0.9674 0.8346 0.032 Uiso 1 1 calc R . .
C33 C 0.7109(2) 0.99270(8) 0.8565(2) 0.0300(6) Uani 1 1 d . . .
H33 H 0.6878 1.0079 0.9036 0.036 Uiso 1 1 calc R . .
C34 C 0.8127(2) 0.99491(7) 0.8286(2) 0.0292(6) Uani 1 1 d . . .
H34 H 0.8584 1.0120 0.8555 0.035 Uiso 1 1 calc R . .
C35 C 0.8476(2) 0.97218(7) 0.76161(19) 0.0233(5) Uani 1 1 d . . .
H35 H 0.9175 0.9737 0.7432 0.028 Uiso 1 1 calc R . .
C36 C 0.78108(19) 0.94686(6) 0.72054(18) 0.0197(5) Uani 1 1 d . . .
C311 C 0.50982(19) 0.94040(7) 0.60817(18) 0.0205(5) Uani 1 1 d . . .
H311 H 0.4654 0.9239 0.5699 0.025 Uiso 1 1 calc R . .
C312 C 0.4359(2) 0.96554(8) 0.6568(2) 0.0288(6) Uani 1 1 d . . .
H31A H 0.4767 0.9824 0.6946 0.043 Uiso 1 1 calc R . .
H31B H 0.3908 0.9521 0.6968 0.043 Uiso 1 1 calc R . .
H31C H 0.3932 0.9782 0.6100 0.043 Uiso 1 1 calc R . .
C313 C 0.5756(2) 0.96097(7) 0.5411(2) 0.0256(6) Uani 1 1 d . . .
H31D H 0.5302 0.9716 0.4926 0.038 Uiso 1 1 calc R . .
H31E H 0.6249 0.9451 0.5125 0.038 Uiso 1 1 calc R . .
H31F H 0.6139 0.9794 0.5752 0.038 Uiso 1 1 calc R . .
C321 C 0.5033(2) 0.89552(8) 0.7711(2) 0.0254(6) Uani 1 1 d . . .
H321 H 0.4595 0.9154 0.7922 0.030 Uiso 1 1 calc R . .
C322 C 0.5573(2) 0.87907(10) 0.8570(2) 0.0357(7) Uani 1 1 d . . .
H32A H 0.5049 0.8711 0.8997 0.054 Uiso 1 1 calc R . .
H32B H 0.6023 0.8965 0.8883 0.054 Uiso 1 1 calc R . .
H32C H 0.5994 0.8591 0.8382 0.054 Uiso 1 1 calc R . .
C323 C 0.4317(3) 0.86903(10) 0.7219(3) 0.0420(8) Uani 1 1 d . . .
H32D H 0.4732 0.8497 0.6982 0.063 Uiso 1 1 calc R . .
H32E H 0.3936 0.8805 0.6700 0.063 Uiso 1 1 calc R . .
H32F H 0.3823 0.8598 0.7658 0.063 Uiso 1 1 calc R . .
B1 B 1.2548(2) 0.86281(7) 1.1311(2) 0.0191(5) Uani 1 1 d . . .
C411 C 1.38056(19) 0.86747(6) 1.11645(18) 0.0188(5) Uani 1 1 d D A .
C412 C 1.4493(2) 0.83937(7) 1.10561(18) 0.0220(5) Uani 1 1 d D . .
H412 H 1.4224 0.8162 1.1019 0.026 Uiso 1 1 calc R . .
C413 C 1.5569(2) 0.84460(7) 1.10014(19) 0.0232(5) Uani 1 1 d D A .
C414 C 1.6250(2) 0.81331(8) 1.0843(2) 0.0330(7) Uani 1 1 d D . .
F11 F 1.6020(2) 0.79787(7) 1.00381(19) 0.0639(9) Uani 0.950(3) 1 d PD A 1
F12 F 1.6182(2) 0.78968(7) 1.1508(2) 0.0766(11) Uani 0.950(3) 1 d PD A 1
F13 F 1.72513(16) 0.82139(6) 1.0809(2) 0.0577(8) Uani 0.950(3) 1 d PD A 1
F11B F 1.699(2) 0.8064(9) 1.1521(16) 0.0639(9) Uani 0.050(3) 1 d PD A 2
F12B F 1.686(2) 0.8105(10) 1.0090(16) 0.0766(11) Uani 0.050(3) 1 d PD A 2
F13B F 1.571(2) 0.7825(9) 1.0747(16) 0.0577(8) Uani 0.050(3) 1 d PD A 2
C415 C 1.6000(2) 0.87762(7) 1.10633(19) 0.0237(5) Uani 1 1 d D . .
H415 H 1.6729 0.8810 1.1025 0.028 Uiso 1 1 calc R A .
C416 C 1.53305(19) 0.90608(7) 1.11853(19) 0.0221(5) Uani 1 1 d D A .
C417 C 1.5738(2) 0.94293(8) 1.1229(2) 0.0313(6) Uani 1 1 d D . .
F14 F 1.67600(16) 0.94462(6) 1.1273(2) 0.0575(8) Uani 0.896(3) 1 d PD A 1
F15 F 1.5364(2) 0.96253(7) 1.0545(2) 0.0733(10) Uani 0.896(3) 1 d PD A 1
F16 F 1.5452(2) 0.95927(7) 1.2008(2) 0.0696(10) Uani 0.896(3) 1 d PD A 1
F14B F 1.5117(12) 0.9683(5) 1.1269(13) 0.0575(8) Uani 0.104(3) 1 d PD A 2
F15B F 1.6379(15) 0.9504(6) 1.1917(13) 0.0733(10) Uani 0.104(3) 1 d PD A 2
F16B F 1.6293(15) 0.9495(5) 1.0451(13) 0.0696(10) Uani 0.104(3) 1 d PD A 2
C418 C 1.42627(19) 0.90082(7) 1.12430(19) 0.0215(5) Uani 1 1 d . . .
H418 H 1.3829 0.9205 1.1339 0.026 Uiso 1 1 calc R A .
C421 C 1.24531(19) 0.86609(7) 1.24301(19) 0.0198(5) Uani 1 1 d D B .
C422 C 1.26427(19) 0.83712(7) 1.30230(18) 0.0213(5) Uani 1 1 d D . .
H422 H 1.2767 0.8148 1.2755 0.026 Uiso 1 1 calc R . .
C423 C 1.2654(2) 0.84013(7) 1.39902(19) 0.0229(5) Uani 1 1 d D . .
C424 C 1.2810(2) 0.80819(8) 1.4586(2) 0.0311(6) Uani 1 1 d D . .
F21 F 1.3148(2) 0.81540(6) 1.54459(14) 0.0678(8) Uani 1 1 d D . .
F22 F 1.19474(18) 0.78904(7) 1.4639(2) 0.0742(9) Uani 1 1 d D . .
F23 F 1.35122(16) 0.78582(5) 1.42407(14) 0.0436(5) Uani 1 1 d D . .
C425 C 1.2500(2) 0.87253(7) 1.44100(19) 0.0233(5) Uani 1 1 d D . .
H425 H 1.2506 0.8747 1.5067 0.028 Uiso 1 1 calc R . .
C426 C 1.23363(19) 0.90148(7) 1.38392(19) 0.0219(5) Uani 1 1 d D B .
C427 C 1.2164(2) 0.93705(7) 1.4256(2) 0.0283(6) Uani 1 1 d D . .
F24 F 1.25162(19) 0.93941(5) 1.51391(13) 0.0458(6) Uani 0.971(3) 1 d PD B 1
F25 F 1.11621(17) 0.94534(6) 1.4264(2) 0.0635(8) Uani 0.971(3) 1 d PD B 1
F26 F 1.2623(2) 0.96247(5) 1.38050(15) 0.0568(7) Uani 0.971(3) 1 d PD B 1
F24B F 1.1667(19) 0.9585(15) 1.369(2) 0.0458(6) Uani 0.029(3) 1 d PD B 2
F25B F 1.3056(19) 0.9513(17) 1.452(2) 0.0635(8) Uani 0.029(3) 1 d PD B 2
F26B F 1.1607(19) 0.9361(16) 1.502(2) 0.0568(7) Uani 0.029(3) 1 d PD B 2
C428 C 1.23061(19) 0.89831(7) 1.28758(19) 0.0208(5) Uani 1 1 d . . .
H428 H 1.2182 0.9187 1.2508 0.025 Uiso 1 1 calc R B .
C431 C 1.20700(19) 0.82649(7) 1.08663(18) 0.0201(5) Uani 1 1 d D C .
C432 C 1.2370(2) 0.81430(7) 0.99988(19) 0.0231(5) Uani 1 1 d D . .
H432 H 1.2905 0.8263 0.9694 0.028 Uiso 1 1 calc R . .
C433 C 1.1908(2) 0.78512(7) 0.95678(19) 0.0247(5) Uani 1 1 d D . .
C434 C 1.2287(3) 0.77221(7) 0.8653(2) 0.0319(6) Uani 1 1 d D . .
F31 F 1.14952(17) 0.76143(5) 0.80844(14) 0.0459(5) Uani 1 1 d D . .
F32 F 1.29306(15) 0.74454(5) 0.87640(13) 0.0386(4) Uani 1 1 d D . .
F33 F 1.27976(18) 0.79676(5) 0.81952(13) 0.0441(5) Uani 1 1 d D . .
C435 C 1.1125(2) 0.76667(7) 0.9999(2) 0.0250(5) Uani 1 1 d D . .
H435 H 1.0815 0.7466 0.9713 0.030 Uiso 1 1 calc R . .
C436 C 1.08088(19) 0.77837(7) 1.08532(19) 0.0232(5) Uani 1 1 d D C .
C437 C 0.9960(2) 0.75897(7) 1.1318(2) 0.0294(6) Uani 1 1 d D . .
F34 F 1.00178(16) 0.72396(5) 1.11774(15) 0.0417(5) Uani 0.968(2) 1 d PD C 1
F35 F 0.90146(14) 0.76840(6) 1.10128(18) 0.0538(7) Uani 0.968(2) 1 d PD C 1
F36 F 0.99991(15) 0.76311(5) 1.22444(14) 0.0394(5) Uani 0.968(2) 1 d PD C 1
F34B F 0.934(3) 0.7803(8) 1.1768(19) 0.0417(5) Uani 0.032(2) 1 d PD C 2
F35B F 1.014(4) 0.7324(6) 1.2006(14) 0.0538(7) Uani 0.032(2) 1 d PD C 2
F36B F 0.944(3) 0.7427(8) 1.0685(15) 0.0394(5) Uani 0.032(2) 1 d PD C 2
C438 C 1.12652(19) 0.80772(7) 1.12779(19) 0.0220(5) Uani 1 1 d . . .
H438 H 1.1027 0.8153 1.1861 0.026 Uiso 1 1 calc R C .
C441 C 1.18885(18) 0.89396(6) 1.07529(17) 0.0177(5) Uani 1 1 d D . .
C442 C 1.22515(18) 0.91069(6) 0.99625(17) 0.0183(5) Uani 1 1 d D . .
H442 H 1.2923 0.9050 0.9758 0.022 Uiso 1 1 calc R . .
C443 C 1.16570(18) 0.93548(6) 0.94683(17) 0.0185(5) Uani 1 1 d D . .
C444 C 1.2118(2) 0.95392(7) 0.86616(19) 0.0244(5) Uani 1 1 d D . .
F41 F 1.14022(13) 0.96530(5) 0.80271(11) 0.0299(4) Uani 1 1 d D . .
F42 F 1.26798(15) 0.98198(5) 0.89230(14) 0.0426(5) Uani 1 1 d D . .
F43 F 1.27606(14) 0.93264(5) 0.82078(12) 0.0365(4) Uani 1 1 d D . .
C445 C 1.06677(18) 0.94471(7) 0.97376(18) 0.0194(5) Uani 1 1 d D . .
H445 H 1.0264 0.9617 0.9403 0.023 Uiso 1 1 calc R . .
C446 C 1.02930(18) 0.92807(6) 1.05154(18) 0.0188(5) Uani 1 1 d D . .
C447 C 0.9257(2) 0.93908(7) 1.08601(19) 0.0252(6) Uani 1 1 d D . .
F44 F 0.86116(13) 0.95149(6) 1.01876(13) 0.0428(5) Uani 1 1 d D . .
F45 F 0.93686(15) 0.96500(6) 1.14939(15) 0.0474(5) Uani 1 1 d D . .
F46 F 0.87554(13) 0.91302(5) 1.12752(13) 0.0349(4) Uani 1 1 d D . .
C448 C 1.08851(18) 0.90331(6) 1.10032(18) 0.0182(5) Uani 1 1 d . . .
H448 H 1.0600 0.8923 1.1527 0.022 Uiso 1 1 calc R . .

loop_
_atom_site_aniso_label
_atom_site_aniso_U_11
_atom_site_aniso_U_22
_atom_site_aniso_U_33
_atom_site_aniso_U_23
_atom_site_aniso_U_13
_atom_site_aniso_U_12
Pd1 0.01681(9) 0.01441(10) 0.01983(11) 0.00200(7) -0.00154(7) -0.00209(6)
Si1 0.0176(3) 0.0147(3) 0.0218(4) 0.0004(3) 0.0010(2) -0.0021(2)
P1 0.0203(3) 0.0160(3) 0.0256(4) 0.0040(3) -0.0055(2) -0.0016(2)
C11 0.0213(12) 0.0200(12) 0.0235(13) 0.0004(10) -0.0022(10) 0.0004(9)
C12 0.0260(13) 0.0257(14) 0.0326(16) 0.0040(12) -0.0020(11) 0.0053(10)
C13 0.0218(13) 0.0393(17) 0.0363(17) 0.0019(14) 0.0003(11) 0.0072(11)
C14 0.0196(12) 0.0365(16) 0.0345(16) -0.0012(13) 0.0023(11) -0.0023(11)
C15 0.0239(12) 0.0229(13) 0.0257(14) -0.0023(11) 0.0007(10) -0.0040(9)
C16 0.0202(11) 0.0169(12) 0.0235(13) -0.0018(10) -0.0015(9) 0.0004(8)
C111 0.0234(12) 0.0291(14) 0.0235(14) 0.0070(11) -0.0051(10) -0.0026(10)
C112 0.0307(15) 0.0416(18) 0.0290(16) 0.0094(13) -0.0081(12) 0.0031(12)
C113 0.0333(15) 0.0320(15) 0.0260(15) 0.0041(12) -0.0019(11) -0.0027(12)
C121 0.0409(16) 0.0170(13) 0.0383(18) 0.0045(12) -0.0151(13) -0.0017(11)
C122 0.070(2) 0.0184(15) 0.049(2) -0.0036(14) -0.0138(18) 0.0061(14)
C123 0.0442(18) 0.0262(17) 0.062(2) 0.0113(16) -0.0175(16) -0.0119(13)
P2 0.0219(3) 0.0149(3) 0.0196(3) 0.0002(2) 0.0005(2) 0.0007(2)
C21 0.0207(11) 0.0170(12) 0.0228(13) 0.0003(10) 0.0048(9) 0.0023(8)
C22 0.0349(14) 0.0216(13) 0.0249(14) 0.0014(11) 0.0072(11) 0.0014(10)
C23 0.0420(16) 0.0228(14) 0.0286(15) 0.0041(12) 0.0125(13) 0.0015(11)
C24 0.0358(15) 0.0183(13) 0.0384(17) 0.0052(12) 0.0153(13) -0.0004(10)
C25 0.0257(12) 0.0195(13) 0.0318(15) -0.0004(11) 0.0069(11) -0.0018(9)
C26 0.0190(11) 0.0169(11) 0.0263(13) 0.0005(10) 0.0056(9) 0.0018(8)
C211 0.0296(13) 0.0226(13) 0.0260(14) -0.0032(11) 0.0019(11) 0.0033(10)
C212 0.0413(17) 0.0400(18) 0.0274(16) -0.0076(13) 0.0064(13) 0.0113(13)
C213 0.0273(14) 0.0315(16) 0.0369(17) -0.0079(13) 0.0024(12) 0.0048(11)
C221 0.0264(13) 0.0208(13) 0.0219(13) -0.0012(10) -0.0012(10) 0.0011(9)
C222 0.0351(15) 0.0251(15) 0.0416(19) -0.0033(13) -0.0053(13) -0.0057(11)
C223 0.0267(13) 0.0348(16) 0.0306(16) -0.0030(13) -0.0040(11) 0.0036(11)
P3 0.0173(3) 0.0189(3) 0.0192(3) 0.0020(2) 0.0013(2) 0.0002(2)
C31 0.0239(12) 0.0196(12) 0.0189(12) 0.0008(10) -0.0008(9) -0.0015(9)
C32 0.0259(13) 0.0282(14) 0.0247(14) -0.0038(11) 0.0012(10) 0.0043(10)
C33 0.0413(16) 0.0226(14) 0.0256(15) -0.0074(11) -0.0033(12) 0.0043(11)
C34 0.0402(16) 0.0196(13) 0.0273(15) -0.0038(11) -0.0069(12) -0.0029(11)
C35 0.0238(12) 0.0182(12) 0.0278(14) -0.0003(10) -0.0001(10) -0.0030(9)
C36 0.0229(12) 0.0154(11) 0.0205(13) 0.0015(10) -0.0004(9) 0.0003(9)
C311 0.0206(11) 0.0203(12) 0.0205(13) 0.0030(10) 0.0014(9) 0.0030(9)
C312 0.0278(13) 0.0315(15) 0.0275(15) 0.0059(12) 0.0065(11) 0.0098(11)
C313 0.0244(12) 0.0243(13) 0.0284(15) 0.0075(11) 0.0046(10) 0.0072(10)
C321 0.0196(12) 0.0310(14) 0.0258(14) 0.0081(11) 0.0027(10) 0.0015(10)
C322 0.0282(14) 0.0500(19) 0.0289(16) 0.0163(14) 0.0016(12) -0.0024(13)
C323 0.0311(16) 0.052(2) 0.043(2) 0.0167(16) -0.0058(14) -0.0168(14)
B1 0.0194(12) 0.0159(13) 0.0219(14) 0.0020(11) 0.0008(10) 0.0017(9)
C411 0.0213(11) 0.0193(12) 0.0159(12) 0.0010(9) 0.0001(9) 0.0023(9)
C412 0.0249(12) 0.0218(13) 0.0192(13) 0.0012(10) 0.0008(10) 0.0057(9)
C413 0.0242(12) 0.0256(13) 0.0198(13) -0.0008(10) 0.0012(10) 0.0105(10)
C414 0.0274(14) 0.0369(17) 0.0346(17) 0.0018(13) 0.0013(12) 0.0117(12)
F11 0.0643(16) 0.0597(16) 0.0660(17) -0.0362(13) -0.0197(13) 0.0369(13)
F12 0.099(2) 0.0549(16) 0.080(2) 0.0442(15) 0.0486(17) 0.0535(15)
F13 0.0271(10) 0.0529(14) 0.093(2) -0.0101(14) 0.0082(11) 0.0179(9)
F11B 0.0643(16) 0.0597(16) 0.0660(17) -0.0362(13) -0.0197(13) 0.0369(13)
F12B 0.099(2) 0.0549(16) 0.080(2) 0.0442(15) 0.0486(17) 0.0535(15)
F13B 0.0271(10) 0.0529(14) 0.093(2) -0.0101(14) 0.0082(11) 0.0179(9)
C415 0.0177(11) 0.0325(14) 0.0206(13) 0.0030(11) 0.0001(9) 0.0041(10)
C416 0.0189(11) 0.0259(13) 0.0212(13) 0.0008(10) -0.0010(9) 0.0007(9)
C417 0.0216(13) 0.0336(16) 0.0382(17) 0.0003(13) -0.0025(11) -0.0008(11)
F14 0.0183(10) 0.0387(13) 0.116(3) 0.0030(14) 0.0093(12) -0.0074(8)
F15 0.091(2) 0.0409(15) 0.084(2) 0.0328(15) -0.0468(18) -0.0266(14)
F16 0.0768(19) 0.0438(15) 0.091(2) -0.0349(15) 0.0395(17) -0.0279(13)
F14B 0.0183(10) 0.0387(13) 0.116(3) 0.0030(14) 0.0093(12) -0.0074(8)
F15B 0.091(2) 0.0409(15) 0.084(2) 0.0328(15) -0.0468(18) -0.0266(14)
F16B 0.0768(19) 0.0438(15) 0.091(2) -0.0349(15) 0.0395(17) -0.0279(13)
C418 0.0197(11) 0.0214(12) 0.0234(13) -0.0003(10) -0.0010(9) 0.0021(9)
C421 0.0173(11) 0.0204(12) 0.0218(13) 0.0005(10) 0.0001(9) -0.0011(8)
C422 0.0225(12) 0.0177(12) 0.0235(13) -0.0021(10) 0.0000(10) 0.0020(9)
C423 0.0220(12) 0.0234(13) 0.0230(13) 0.0043(10) -0.0019(10) 0.0014(9)
C424 0.0385(16) 0.0283(15) 0.0260(15) 0.0043(12) -0.0033(12) 0.0074(12)
F21 0.132(2) 0.0422(13) 0.0276(11) -0.0003(9) -0.0206(13) 0.0352(14)
F22 0.0498(13) 0.0620(16) 0.111(2) 0.0598(16) 0.0014(13) -0.0068(11)
F23 0.0628(13) 0.0293(10) 0.0386(11) 0.0074(8) 0.0014(9) 0.0186(9)
C425 0.0233(12) 0.0265(14) 0.0201(13) -0.0006(10) -0.0010(10) 0.0010(9)
C426 0.0207(11) 0.0210(12) 0.0240(13) -0.0044(10) 0.0002(9) -0.0007(9)
C427 0.0334(14) 0.0226(14) 0.0290(15) -0.0050(11) 0.0010(11) 0.0001(10)
F24 0.0814(16) 0.0305(11) 0.0245(10) -0.0102(8) -0.0096(10) 0.0035(10)
F25 0.0403(12) 0.0494(14) 0.099(2) -0.0418(14) -0.0108(12) 0.0187(10)
F26 0.107(2) 0.0206(10) 0.0450(13) -0.0051(9) 0.0274(13) -0.0137(11)
F24B 0.0814(16) 0.0305(11) 0.0245(10) -0.0102(8) -0.0096(10) 0.0035(10)
F25B 0.0403(12) 0.0494(14) 0.099(2) -0.0418(14) -0.0108(12) 0.0187(10)
F26B 0.107(2) 0.0206(10) 0.0450(13) -0.0051(9) 0.0274(13) -0.0137(11)
C428 0.0199(11) 0.0178(12) 0.0249(13) -0.0001(10) 0.0011(9) -0.0005(9)
C431 0.0243(12) 0.0159(11) 0.0199(12) 0.0027(10) -0.0027(9) 0.0024(9)
C432 0.0289(13) 0.0178(12) 0.0225(13) 0.0046(10) -0.0013(10) 0.0032(9)
C433 0.0329(14) 0.0183(12) 0.0225(14) 0.0017(10) -0.0024(10) 0.0044(10)
C434 0.0495(18) 0.0183(13) 0.0275(15) -0.0018(11) -0.0034(13) 0.0050(12)
F31 0.0665(14) 0.0392(11) 0.0307(10) -0.0126(9) -0.0144(9) 0.0061(9)
F32 0.0549(12) 0.0274(9) 0.0341(10) -0.0011(8) 0.0094(9) 0.0153(8)
F33 0.0791(15) 0.0262(10) 0.0281(10) 0.0001(8) 0.0147(10) -0.0023(9)
C435 0.0303(13) 0.0152(12) 0.0287(15) 0.0003(11) -0.0086(11) 0.0025(9)
C436 0.0212(12) 0.0211(13) 0.0268(14) 0.0055(11) -0.0030(10) -0.0010(9)
C437 0.0256(13) 0.0232(14) 0.0389(17) 0.0019(12) -0.0045(11) -0.0035(10)
F34 0.0484(11) 0.0211(9) 0.0555(14) 0.0013(9) 0.0021(10) -0.0122(8)
F35 0.0224(9) 0.0612(15) 0.0773(17) 0.0310(13) -0.0038(10) -0.0007(9)
F36 0.0425(11) 0.0374(11) 0.0386(11) 0.0005(9) 0.0073(9) -0.0136(8)
F34B 0.0484(11) 0.0211(9) 0.0555(14) 0.0013(9) 0.0021(10) -0.0122(8)
F35B 0.0224(9) 0.0612(15) 0.0773(17) 0.0310(13) -0.0038(10) -0.0007(9)
F36B 0.0425(11) 0.0374(11) 0.0386(11) 0.0005(9) 0.0073(9) -0.0136(8)
C438 0.0214(12) 0.0207(12) 0.0235(13) 0.0021(10) -0.0010(10) 0.0033(9)
C441 0.0183(10) 0.0146(11) 0.0200(12) -0.0017(9) 0.0000(9) -0.0019(8)
C442 0.0164(10) 0.0197(12) 0.0191(12) -0.0022(9) 0.0026(9) 0.0004(8)
C443 0.0208(11) 0.0167(11) 0.0181(12) -0.0006(9) 0.0021(9) -0.0039(8)
C444 0.0253(12) 0.0242(13) 0.0240(14) 0.0048(11) 0.0038(10) 0.0003(10)
F41 0.0335(9) 0.0328(9) 0.0234(8) 0.0106(7) 0.0024(7) 0.0049(7)
F42 0.0495(11) 0.0387(11) 0.0396(11) 0.0072(9) 0.0027(9) -0.0246(9)
F43 0.0366(9) 0.0430(11) 0.0311(10) 0.0108(8) 0.0168(8) 0.0146(8)
C445 0.0204(11) 0.0174(11) 0.0203(12) -0.0004(10) -0.0011(9) 0.0017(8)
C446 0.0165(11) 0.0174(11) 0.0228(13) -0.0021(10) 0.0033(9) 0.0003(8)
C447 0.0210(12) 0.0302(14) 0.0248(14) 0.0042(11) 0.0052(10) 0.0028(10)
F44 0.0260(9) 0.0638(14) 0.0392(11) 0.0195(10) 0.0076(8) 0.0201(8)
F45 0.0387(10) 0.0517(13) 0.0529(13) -0.0231(10) 0.0149(9) 0.0040(9)
F46 0.0223(8) 0.0428(10) 0.0403(10) 0.0152(8) 0.0111(7) 0.0028(7)
C448 0.0187(11) 0.0166(11) 0.0195(12) 0.0001(9) 0.0034(9) -0.0006(8)

loop_
_atom_type_symbol
_atom_type_description
_atom_type_scat_dispersion_real
_atom_type_scat_dispersion_imag
_atom_type_scat_source
C C 0.0033 0.0016 'International Tables Vol C Tables 4.2.6.8 and 6.1.1.4'
H H 0.0000 0.0000 'International Tables Vol C Tables 4.2.6.8 and 6.1.1.4'
B B 0.0013 0.0007 'International Tables Vol C Tables 4.2.6.8 and 6.1.1.4'
F F 0.0171 0.0103 'International Tables Vol C Tables 4.2.6.8 and 6.1.1.4'
Si Si 0.0817 0.0704 'International Tables Vol C Tables 4.2.6.8 and 6.1.1.4'
P P 0.1023 0.0942 'International Tables Vol C Tables 4.2.6.8 and 6.1.1.4'
Pd Pd -0.9988 1.0072 'International Tables Vol C Tables 4.2.6.8 and 6.1.1.4'

loop_
_geom_angle_atom_site_label_1
_geom_angle_atom_site_label_2
_geom_angle_atom_site_label_3
_geom_angle
Si1 Pd1 P3 83.32(2)
Si1 Pd1 P1 85.17(3)
P3 Pd1 P1 119.04(3)
Si1 Pd1 P2 84.29(2)
P3 Pd1 P2 120.38(2)
P1 Pd1 P2 117.61(2)
C16 Si1 C36 113.18(12)
C16 Si1 C26 111.22(11)
C36 Si1 C26 110.69(11)
C16 Si1 Pd1 105.76(8)
C36 Si1 Pd1 108.61(8)
C26 Si1 Pd1 107.04(9)
C11 P1 C121 107.09(14)
C11 P1 C111 102.01(12)
C121 P1 C111 102.57(14)
C11 P1 Pd1 103.57(9)
C121 P1 Pd1 116.82(10)
C111 P1 Pd1 122.98(9)
C12 C11 C16 120.0(2)
C12 C11 P1 123.8(2)
C16 C11 P1 116.12(18)
C13 C12 C11 120.3(3)
C14 C13 C12 120.1(3)
C15 C14 C13 120.3(3)
C14 C15 C16 120.7(3)
C15 C16 C11 118.6(2)
C15 C16 Si1 120.8(2)
C11 C16 Si1 120.35(18)
C113 C111 C112 109.6(2)
C113 C111 P1 110.54(19)
C112 C111 P1 114.7(2)
C122 C121 C123 112.1(3)
C122 C121 P1 111.5(2)
C123 C121 P1 107.5(2)
C21 P2 C221 106.43(12)
C21 P2 C211 102.82(12)
C221 P2 C211 102.39(13)
C21 P2 Pd1 104.59(9)
C221 P2 Pd1 115.65(9)
C211 P2 Pd1 123.30(9)
C22 C21 C26 119.8(2)
C22 C21 P2 123.6(2)
C26 C21 P2 116.54(19)
C23 C22 C21 120.2(3)
C24 C23 C22 120.0(3)
C25 C24 C23 120.7(3)
C24 C25 C26 119.9(3)
C25 C26 C21 119.3(3)
C25 C26 Si1 121.4(2)
C21 C26 Si1 119.10(19)
C212 C211 C213 109.8(2)
C212 C211 P2 115.5(2)
C213 C211 P2 110.56(19)
C223 C221 C222 110.3(2)
C223 C221 P2 113.7(2)
C222 C221 P2 108.3(2)
C31 P3 C321 107.61(13)
C31 P3 C311 103.20(12)
C321 P3 C311 102.97(12)
C31 P3 Pd1 107.23(9)
C321 P3 Pd1 114.50(10)
C311 P3 Pd1 120.25(8)
C32 C31 C36 120.2(2)
C32 C31 P3 124.4(2)
C36 C31 P3 115.38(19)
C33 C32 C31 119.8(3)
C32 C33 C34 120.6(3)
C35 C34 C33 120.0(3)
C34 C35 C36 120.9(2)
C35 C36 C31 118.5(2)
C35 C36 Si1 123.03(19)
C31 C36 Si1 118.41(19)
C313 C311 C312 109.7(2)
C313 C311 P3 110.18(17)
C312 C311 P3 115.47(19)
C323 C321 C322 110.6(3)
C323 C321 P3 109.0(2)
C322 C321 P3 113.27(19)
C421 B1 C431 114.2(2)
C421 B1 C441 111.7(2)
C431 B1 C441 103.9(2)
C421 B1 C411 103.4(2)
C431 B1 C411 113.4(2)
C441 B1 C411 110.4(2)
C412 C411 C418 115.9(2)
C412 C411 B1 124.0(2)
C418 C411 B1 119.8(2)
C411 C412 C413 121.7(2)
C415 C413 C412 121.5(2)
C415 C413 C414 119.9(2)
C412 C413 C414 118.6(3)
F12 C414 F11 108.2(3)
F12 C414 F13 106.1(3)
F11 C414 F13 104.7(3)
F12 C414 F11B 54.0(10)
F11 C414 F11B 131.9(16)
F13 C414 F11B 54.6(9)
F12 C414 F12B 125.4(16)
F11 C414 F12B 52.1(9)
F13 C414 F12B 53.2(9)
F11B C414 F12B 98.6(16)
F12 C414 F13B 55.8(10)
F11 C414 F13B 55.6(9)
F13 C414 F13B 133.1(15)
F11B C414 F13B 103.9(16)
F12B C414 F13B 99.0(16)
F12 C414 C413 112.0(2)
F11 C414 C413 112.1(2)
F13 C414 C413 113.2(3)
F11B C414 C413 116.0(16)
F12B C414 C413 122.6(16)
F13B C414 C413 113.7(15)
C413 C415 C416 117.8(2)
C418 C416 C415 120.6(2)
C418 C416 C417 118.4(2)
C415 C416 C417 120.9(2)
F14B C417 F15B 100.4(12)
F14B C417 F15 51.8(8)
F15B C417 F15 130.6(10)
F14B C417 F14 126.6(9)
F15B C417 F14 49.3(8)
F15 C417 F14 110.1(3)
F14B C417 F16 53.9(8)
F15B C417 F16 56.5(9)
F15 C417 F16 104.9(3)
F14 C417 F16 104.1(3)
F14B C417 F16B 104.5(11)
F15B C417 F16B 104.3(11)
F15 C417 F16B 58.2(8)
F14 C417 F16B 58.6(8)
F16 C417 F16B 139.7(9)
F14B C417 C416 120.0(9)
F15B C417 C416 116.7(9)
F15 C417 C416 112.6(3)
F14 C417 C416 113.3(3)
F16 C417 C416 111.1(3)
F16B C417 C416 109.2(9)
C416 C418 C411 122.4(2)
C428 C421 C422 115.6(2)
C428 C421 B1 122.5(2)
C422 C421 B1 121.4(2)
C423 C422 C421 122.2(2)
C425 C423 C422 120.6(2)
C425 C423 C424 119.3(2)
C422 C423 C424 120.0(2)
F21 C424 F22 107.7(3)
F21 C424 F23 106.0(2)
F22 C424 F23 104.3(3)
F21 C424 C423 113.4(3)
F22 C424 C423 112.7(2)
F23 C424 C423 112.2(2)
C426 C425 C423 118.0(3)
C425 C426 C428 121.3(2)
C425 C426 C427 120.1(2)
C428 C426 C427 118.6(2)
F24B C427 F25B 109(2)
F24B C427 F26 56.7(11)
F25B C427 F26 55.4(12)
F24B C427 F25 53.3(11)
F25B C427 F25 138(3)
F26 C427 F25 106.5(3)
F24B C427 F26B 105(2)
F25B C427 F26B 106(2)
F26 C427 F26B 134(3)
F25 C427 F26B 56.3(11)
F24B C427 F24 134(3)
F25B C427 F24 55.9(12)
F26 C427 F24 106.1(2)
F25 C427 F24 105.5(2)
F26B C427 F24 52.6(11)
F24B C427 C426 113(3)
F25B C427 C426 110(3)
F26 C427 C426 112.9(2)
F25 C427 C426 112.2(2)
F26B C427 C426 113(3)
F24 C427 C426 113.0(2)
C426 C428 C421 122.3(2)
C432 C431 C438 116.1(2)
C432 C431 B1 121.1(2)
C438 C431 B1 122.5(2)
C433 C432 C431 122.2(2)
C432 C433 C435 120.4(3)
C432 C433 C434 120.2(3)
C435 C433 C434 119.3(3)
F33 C434 F31 106.9(2)
F33 C434 F32 107.2(3)
F31 C434 F32 106.3(2)
F33 C434 C433 112.8(2)
F31 C434 C433 111.6(3)
F32 C434 C433 111.8(2)
C436 C435 C433 118.4(2)
C435 C436 C438 121.0(2)
C435 C436 C437 118.9(2)
C438 C436 C437 120.1(3)
F36B C437 F34B 110.3(17)
F36B C437 F35 56.5(8)
F34B C437 F35 55.7(7)
F36B C437 F36 140(2)
F34B C437 F36 56.0(7)
F35 C437 F36 107.1(2)
F36B C437 F34 56.0(8)
F34B C437 F34 136(2)
F35 C437 F34 105.9(2)
F36 C437 F34 105.3(2)
F36B C437 F35B 102.5(18)
F34B C437 F35B 100.4(19)
F35 C437 F35B 123(2)
F36 C437 F35B 52.9(5)
F34 C437 F35B 52.8(5)
F36B C437 C436 107(2)
F34B C437 C436 112(2)
F35 C437 C436 113.2(2)
F36 C437 C436 112.8(2)
F34 C437 C436 112.0(2)
F35B C437 C436 124(2)
C436 C438 C431 121.8(2)
C448 C441 C442 115.8(2)
C448 C441 B1 121.3(2)
C442 C441 B1 122.8(2)
C443 C442 C441 122.0(2)
C445 C443 C442 121.3(2)
C445 C443 C444 119.5(2)
C442 C443 C444 119.1(2)
F42 C444 F41 106.3(2)
F42 C444 F43 106.5(2)
F41 C444 F43 106.4(2)
F42 C444 C443 112.5(2)
F41 C444 C443 113.3(2)
F43 C444 C443 111.3(2)
C446 C445 C443 117.4(2)
C448 C446 C445 121.2(2)
C448 C446 C447 120.0(2)
C445 C446 C447 118.7(2)
F44 C447 F46 106.9(2)
F44 C447 F45 106.1(2)
F46 C447 F45 106.4(2)
F44 C447 C446 113.2(2)
F46 C447 C446 113.0(2)
F45 C447 C446 110.9(2)
C446 C448 C441 122.4(2)

loop_
_geom_bond_atom_site_label_1
_geom_bond_atom_site_label_2
_geom_bond_distance
Pd1 Si1 2.2506(7)
Pd1 P3 2.3988(7)
Pd1 P1 2.4338(7)
Pd1 P2 2.4383(7)
Si1 C16 1.877(3)
Si1 C36 1.882(3)
Si1 C26 1.887(3)
P1 C11 1.824(3)
P1 C121 1.859(3)
P1 C111 1.870(3)
C11 C12 1.396(4)
C11 C16 1.413(4)
C12 C13 1.391(4)
C13 C14 1.389(4)
C14 C15 1.387(4)
C15 C16 1.407(3)
C111 C113 1.526(4)
C111 C112 1.531(4)
C121 C122 1.522(5)
C121 C123 1.542(5)
P2 C21 1.828(3)
P2 C221 1.860(3)
P2 C211 1.875(3)
C21 C22 1.398(4)
C21 C26 1.411(4)
C22 C23 1.390(4)
C23 C24 1.390(5)
C24 C25 1.389(4)
C25 C26 1.405(4)
C211 C212 1.527(4)
C211 C213 1.540(4)
C221 C223 1.525(4)
C221 C222 1.539(4)
P3 C31 1.827(3)
P3 C321 1.849(3)
P3 C311 1.868(3)
C31 C32 1.404(4)
C31 C36 1.411(3)
C32 C33 1.387(4)
C33 C34 1.389(4)
C34 C35 1.386(4)
C35 C36 1.405(4)
C311 C313 1.527(4)
C311 C312 1.539(4)
C321 C323 1.523(4)
C321 C322 1.530(4)
B1 C421 1.627(4)
B1 C431 1.636(4)
B1 C441 1.650(4)
B1 C411 1.650(4)
C411 C412 1.403(3)
C411 C418 1.404(4)
C412 C413 1.404(4)
C413 C415 1.378(4)
C413 C414 1.504(4)
C414 F12 1.321(4)
C414 F11 1.323(4)
C414 F13 1.328(4)
C414 F11B 1.36(3)
C414 F12B 1.37(3)
C414 F13B 1.37(3)
C415 C416 1.402(4)
C416 C418 1.395(3)
C416 C417 1.500(4)
C417 F14B 1.260(18)
C417 F15B 1.295(19)
C417 F15 1.312(4)
C417 F14 1.316(3)
C417 F16 1.348(4)
C417 F16B 1.376(18)
C421 C428 1.402(4)
C421 C422 1.411(4)
C422 C423 1.397(4)
C423 C425 1.393(4)
C423 C424 1.499(4)
C424 F21 1.324(4)
C424 F22 1.333(4)
C424 F23 1.353(3)
C425 C426 1.387(4)
C426 C428 1.392(4)
C426 C427 1.503(4)
C427 F24B 1.30(3)
C427 F25B 1.31(4)
C427 F26 1.320(3)
C427 F25 1.328(3)
C427 F26B 1.33(3)
C427 F24 1.335(3)
C431 C432 1.402(4)
C431 C438 1.410(3)
C432 C433 1.395(4)
C433 C435 1.396(4)
C433 C434 1.506(4)
C434 F33 1.333(3)
C434 F31 1.345(4)
C434 F32 1.347(3)
C435 C436 1.386(4)
C436 C438 1.394(4)
C436 C437 1.500(4)
C437 F36B 1.27(3)
C437 F34B 1.32(3)
C437 F35 1.326(3)
C437 F36 1.343(4)
C437 F34 1.353(3)
C437 F35B 1.43(2)
C441 C448 1.401(3)
C441 C442 1.402(3)
C442 C443 1.393(3)
C443 C445 1.391(3)
C443 C444 1.501(3)
C444 F42 1.337(3)
C444 F41 1.343(3)
C444 F43 1.346(3)
C445 C446 1.391(3)
C446 C448 1.386(3)
C446 C447 1.502(3)
C447 F44 1.336(3)
C447 F46 1.339(3)
C447 F45 1.349(3)
